data_4349365
loop_
_publ_author_name
'Esteruelas, Miguel A.'
'Garc\'ia-Yebra, Cristina'
'Mart\'in, Jaime'
'O\~nate, Enrique'

_publ_section_title
;
 mer, fac, and Bidentate Coordination of an Alkyl-POP Ligand in the
 Chemistry of Nonclassical Osmium Hydrides.
;
_journal_issue 1
_journal_name_full 'Inorganic chemistry'
_journal_page_first 676
_journal_page_last 683
_journal_paper_doi 10.1021/acs.inorgchem.6b02837
_journal_volume 56
_journal_year 2017
_chemical_formula_moiety 'C24 H38 Cl O Os P2, C F3 O3 S, C H F3 O3 S'
_chemical_formula_sum 'C26 H39 Cl F6 O7 Os P2 S2'
_chemical_formula_weight 929.28
_space_group_IT_number 9
_space_group_name_Hall 'C -2yc'
_space_group_name_H-M_alt 'C 1 c 1'
_symmetry_cell_setting monoclinic
_symmetry_space_group_name_H-M 'C 1 c 1'
_atom_sites_solution_hydrogens geom
_atom_sites_solution_primary direct
_atom_sites_solution_secondary difmap
_audit_creation_method SHELXL-97
_cell_angle_alpha 90.00
_cell_angle_beta 104.6620(10)
_cell_angle_gamma 90.00
_cell_formula_units_Z 4
_cell_length_a 16.2471(10)
_cell_length_b 21.4146(13)
_cell_length_c 10.2694(6)
_cell_measurement_reflns_used 7196
_cell_measurement_temperature 100(2)
_cell_measurement_theta_max 28
_cell_measurement_theta_min 2
_cell_volume 3456.6(4)
_computing_cell_refinement 'SAINT+ v. 7.56a (Bruker AXS, 2008)'
_computing_data_collection 'apex2 v. 7.0 (Bruker AXS, 2009)'
_computing_data_reduction 'SAINT+ v. 7.56a (Bruker AXS, 2008)'
_computing_molecular_graphics 'XP, SHELXTL v. 6.14 (Bruker, 2000)'
_computing_publication_material 'XCIF, SHELXTL v. 6.14 (Bruker, 2000)'
_computing_structure_refinement 'SHELXL-97 (Sheldrick, 1997)'
_computing_structure_solution 'SHELXS-97 (Sheldrick, 1990)'
_diffrn_ambient_temperature 100(2)
_diffrn_detector_area_resol_mean 8.33
_diffrn_measured_fraction_theta_full 0.996
_diffrn_measured_fraction_theta_max 0.939
_diffrn_measurement_device_type 'Bruker APEX DUO system'
_diffrn_measurement_method '\w rotations with narrow frames'
_diffrn_radiation_monochromator graphite
_diffrn_radiation_source 'normal-focus sealed tube'
_diffrn_radiation_type MoK\a
_diffrn_radiation_wavelength 0.71073
_diffrn_reflns_av_R_equivalents 0.0320
_diffrn_reflns_av_sigmaI/netI 0.0451
_diffrn_reflns_limit_h_max 21
_diffrn_reflns_limit_h_min -21
_diffrn_reflns_limit_k_max 28
_diffrn_reflns_limit_k_min -27
_diffrn_reflns_limit_l_max 13
_diffrn_reflns_limit_l_min -13
_diffrn_reflns_number 19163
_diffrn_reflns_theta_full 27.50
_diffrn_reflns_theta_max 28.61
_diffrn_reflns_theta_min 2.33
_diffrn_standards_decay_% 0
_exptl_absorpt_coefficient_mu 4.053
_exptl_absorpt_correction_T_max 0.862
_exptl_absorpt_correction_T_min 0.687
_exptl_absorpt_correction_type multi-scan
_exptl_absorpt_process_details
;
Absorption correction performed with SADABS program. This is based on the
method of Blessing: Blessing, R. H., Acta Crystallogr., Sect. A 1995, 51, 33.

SADABS: Area-Detector Absorption Correction. Bruker-AXS 
within SAINT+ package, v. 6.1 (2000).
;
_exptl_crystal_colour colourless
_exptl_crystal_density_diffrn 1.786
_exptl_crystal_density_method 'not measured'
_exptl_crystal_description 'irregular block'
_exptl_crystal_F_000 1840
_exptl_crystal_size_max 0.19
_exptl_crystal_size_mid 0.14
_exptl_crystal_size_min 0.08
_refine_diff_density_max 0.827
_refine_diff_density_min -0.846
_refine_diff_density_rms 0.102
_refine_ls_abs_structure_details 'Flack H D (1983), Acta Cryst. A39, 876-881'
_refine_ls_abs_structure_Flack 0.376(4)
_refine_ls_extinction_method none
_refine_ls_goodness_of_fit_ref 1.022
_refine_ls_hydrogen_treatment mixed
_refine_ls_matrix_type full
_refine_ls_number_parameters 428
_refine_ls_number_reflns 7949
_refine_ls_number_restraints 6
_refine_ls_restrained_S_all 1.022
_refine_ls_R_factor_all 0.0320
_refine_ls_R_factor_gt 0.0277
_refine_ls_shift/su_max 0.001
_refine_ls_shift/su_mean 0.000
_refine_ls_structure_factor_coef Fsqd
_refine_ls_weighting_details 'calc w=1/[\s^2^(Fo^2^)+(0.0250P)^2^+0.0000P] where P=(Fo^2^+2Fc^2^)/3'
_refine_ls_weighting_scheme calc
_refine_ls_wR_factor_gt 0.0536
_refine_ls_wR_factor_ref 0.0555
_reflns_number_gt 7384
_reflns_number_total 7949
_reflns_threshold_expression >2sigma(I)
_cod_data_source_file ic6b02837_si_002.cif
_cod_data_source_block 5
_cod_depositor_comments
;
The following automatic conversions were performed:

data item '_symmetry_cell_setting' value 'Monoclinic' was changed to
'monoclinic' in accordance with the
/home/saulius/struct/COD-crude-data/automatic-downloads/DataCite-retrospective/ACS/depositions/lib/dictionaries/cif_core.dic
dictionary named 'cif_core.dic' version 2.4.2 last updated on
2011-04-26.

Automatic conversion script
Id: cif_fix_values 6909 2019-04-08 15:41:33Z antanas 
;
_cod_original_sg_symbol_H-M Cc
_cod_database_code 4349365

loop_
_symmetry_equiv_pos_as_xyz
'x, y, z'
'x, -y, z+1/2'
'x+1/2, y+1/2, z'
'x+1/2, -y+1/2, z+1/2'

loop_
_atom_site_label
_atom_site_type_symbol
_atom_site_fract_x
_atom_site_fract_y
_atom_site_fract_z
_atom_site_U_iso_or_equiv
_atom_site_adp_type
_atom_site_occupancy
_atom_site_symmetry_multiplicity
_atom_site_calc_flag
_atom_site_refinement_flags
Os Os 1.006738(12) 0.584133(7) 0.632602(13) 0.01664(4) Uani 1 1 d D
H1 H 1.048(3) 0.5506(19) 0.527(4) 0.020 Uiso 1 1 d D
H2 H 0.978(3) 0.5463(18) 0.496(2) 0.020 Uiso 1 1 d D
H3 H 1.018(3) 0.6302(17) 0.518(3) 0.020 Uiso 1 1 d D
H4 H 1.012(3) 0.6562(6) 0.603(4) 0.020 Uiso 1 1 d D
Cl Cl 0.99727(8) 0.48691(6) 0.74706(12) 0.0277(3) Uani 1 1 d .
P1 P 1.15247(7) 0.59456(5) 0.75708(13) 0.0178(2) Uani 1 1 d .
P2 P 0.85488(7) 0.59530(5) 0.58573(13) 0.0174(2) Uani 1 1 d .
S1 S 0.48850(8) 0.67456(6) -0.15520(12) 0.0250(3) Uani 1 1 d .
S2 S 0.52932(8) 0.67747(6) 0.28772(12) 0.0236(3) Uani 1 1 d .
O O 0.99296(19) 0.62156(15) 0.8141(3) 0.0217(7) Uani 1 1 d .
O2 O 0.5606(2) 0.71435(18) -0.1108(3) 0.0402(10) Uani 1 1 d .
O3 O 0.4603(2) 0.64476(18) -0.0440(3) 0.0340(9) Uani 1 1 d .
O4 O 0.4191(2) 0.69728(17) -0.2590(3) 0.0337(8) Uani 1 1 d .
O5 O 0.5548(2) 0.63932(17) 0.1827(3) 0.0310(8) Uani 1 1 d .
H05 H 0.5270 0.6381 0.0860 0.037 Uiso 1 1 d R
O6 O 0.5968(2) 0.68094(17) 0.4063(3) 0.0314(8) Uani 1 1 d .
O7 O 0.4851(2) 0.73284(17) 0.2345(3) 0.0362(9) Uani 1 1 d .
C1 C 1.0591(3) 0.6427(2) 0.9175(4) 0.0208(10) Uani 1 1 d .
C2 C 1.1409(3) 0.6346(2) 0.9108(4) 0.0195(9) Uani 1 1 d .
C3 C 1.2001(3) 0.6605(2) 1.0198(4) 0.0214(10) Uani 1 1 d .
H03 H 1.2591 0.6576 1.0245 0.026 Uiso 1 1 calc R
C4 C 1.1732(3) 0.6909(2) 1.1227(4) 0.0228(10) Uani 1 1 d .
H04 H 1.2152 0.7070 1.1970 0.027 Uiso 1 1 calc R
C5 C 1.0883(3) 0.6985(2) 1.1211(4) 0.0218(10) Uani 1 1 d .
H5 H 1.0724 0.7197 1.1923 0.026 Uiso 1 1 calc R
C6 C 1.0267(3) 0.6743(2) 1.0127(4) 0.0209(10) Uani 1 1 d .
C7 C 0.9335(3) 0.6751(2) 0.9586(4) 0.0192(9) Uani 1 1 d .
C8 C 0.8618(3) 0.7010(2) 0.9886(5) 0.0214(10) Uani 1 1 d .
H8 H 0.8663 0.7228 1.0706 0.026 Uiso 1 1 calc R
C9 C 0.7833(3) 0.6943(2) 0.8957(5) 0.0239(11) Uani 1 1 d .
H9 H 0.7343 0.7114 0.9167 0.029 Uiso 1 1 calc R
C10 C 0.7735(3) 0.6633(2) 0.7726(4) 0.0205(10) Uani 1 1 d .
H10 H 0.7189 0.6605 0.7115 0.025 Uiso 1 1 calc R
C11 C 0.8436(3) 0.6365(2) 0.7395(4) 0.0191(9) Uani 1 1 d .
C12 C 0.9179(3) 0.6437(2) 0.8354(5) 0.0201(10) Uani 1 1 d .
C13 C 1.2108(3) 0.5219(2) 0.8184(5) 0.0215(10) Uani 1 1 d .
H13 H 1.1821 0.5035 0.8848 0.026 Uiso 1 1 calc R
C14 C 1.3035(3) 0.5329(2) 0.8954(5) 0.0266(11) Uani 1 1 d .
H14A H 1.3294 0.4931 0.9313 0.040 Uiso 1 1 calc R
H14B H 1.3055 0.5620 0.9697 0.040 Uiso 1 1 calc R
H14C H 1.3350 0.5506 0.8343 0.040 Uiso 1 1 calc R
C15 C 1.2041(3) 0.4730(2) 0.7086(5) 0.0283(11) Uani 1 1 d .
H15A H 1.2377 0.4863 0.6466 0.043 Uiso 1 1 calc R
H15B H 1.1444 0.4682 0.6590 0.043 Uiso 1 1 calc R
H15C H 1.2259 0.4330 0.7495 0.043 Uiso 1 1 calc R
C16 C 1.2228(3) 0.6460(2) 0.6913(5) 0.0210(10) Uani 1 1 d .
H16 H 1.2780 0.6491 0.7613 0.025 Uiso 1 1 calc R
C17 C 1.2416(3) 0.6198(3) 0.5631(5) 0.0333(12) Uani 1 1 d .
H17A H 1.1880 0.6133 0.4948 0.050 Uiso 1 1 calc R
H17B H 1.2716 0.5799 0.5835 0.050 Uiso 1 1 calc R
H17C H 1.2771 0.6494 0.5291 0.050 Uiso 1 1 calc R
C18 C 1.1858(3) 0.7120(2) 0.6650(5) 0.0254(10) Uani 1 1 d .
H18A H 1.2291 0.7402 0.6467 0.038 Uiso 1 1 calc R
H18B H 1.1684 0.7268 0.7443 0.038 Uiso 1 1 calc R
H18C H 1.1364 0.7113 0.5871 0.038 Uiso 1 1 calc R
C19 C 0.7937(3) 0.5225(2) 0.5806(5) 0.0207(10) Uani 1 1 d .
H19 H 0.8160 0.5027 0.6708 0.025 Uiso 1 1 calc R
C20 C 0.8100(3) 0.4756(2) 0.4792(5) 0.0269(11) Uani 1 1 d .
H20A H 0.7890 0.4344 0.4976 0.040 Uiso 1 1 calc R
H20B H 0.8713 0.4731 0.4865 0.040 Uiso 1 1 calc R
H20C H 0.7803 0.4889 0.3881 0.040 Uiso 1 1 calc R
C21 C 0.6995(3) 0.5327(2) 0.5672(6) 0.0328(12) Uani 1 1 d .
H21A H 0.6725 0.5482 0.4766 0.049 Uiso 1 1 calc R
H21B H 0.6920 0.5633 0.6341 0.049 Uiso 1 1 calc R
H21C H 0.6731 0.4930 0.5820 0.049 Uiso 1 1 calc R
C22 C 0.8000(3) 0.6466(2) 0.4471(4) 0.0217(10) Uani 1 1 d .
H22 H 0.7406 0.6526 0.4558 0.026 Uiso 1 1 calc R
C23 C 0.8427(3) 0.7112(2) 0.4611(5) 0.0307(12) Uani 1 1 d .
H23A H 0.8993 0.7076 0.4445 0.046 Uiso 1 1 calc R
H23B H 0.8480 0.7272 0.5522 0.046 Uiso 1 1 calc R
H23C H 0.8079 0.7399 0.3954 0.046 Uiso 1 1 calc R
C24 C 0.7939(4) 0.6184(2) 0.3101(5) 0.0350(13) Uani 1 1 d .
H24A H 0.7734 0.6500 0.2404 0.053 Uiso 1 1 calc R
H24B H 0.7541 0.5831 0.2957 0.053 Uiso 1 1 calc R
H24C H 0.8501 0.6037 0.3052 0.053 Uiso 1 1 calc R
C25 C 0.5273(4) 0.6088(3) -0.2328(5) 0.0348(13) Uani 1 1 d .
C26 C 0.4493(3) 0.6270(3) 0.3296(5) 0.0343(12) Uani 1 1 d .
F1 F 0.4673(2) 0.56713(15) -0.2799(4) 0.0504(9) Uani 1 1 d .
F2 F 0.5584(2) 0.62806(17) -0.3338(3) 0.0433(8) Uani 1 1 d .
F3 F 0.5912(3) 0.58042(18) -0.1448(4) 0.0637(11) Uani 1 1 d .
F4 F 0.4828(2) 0.57318(15) 0.3801(3) 0.0464(9) Uani 1 1 d .
F5 F 0.4163(2) 0.65471(19) 0.4207(3) 0.0544(10) Uani 1 1 d .
F6 F 0.3879(2) 0.6162(2) 0.2210(3) 0.0588(10) Uani 1 1 d .

loop_
_atom_site_aniso_label
_atom_site_aniso_U_11
_atom_site_aniso_U_22
_atom_site_aniso_U_33
_atom_site_aniso_U_23
_atom_site_aniso_U_13
_atom_site_aniso_U_12
Os 0.01617(7) 0.01879(7) 0.01528(7) -0.00170(10) 0.00457(5) 0.00011(11)
Cl 0.0243(6) 0.0283(6) 0.0295(6) 0.0086(5) 0.0051(5) -0.0018(5)
P1 0.0164(6) 0.0207(6) 0.0167(6) -0.0005(5) 0.0050(5) 0.0020(5)
P2 0.0166(6) 0.0193(6) 0.0169(6) -0.0024(5) 0.0055(5) -0.0004(5)
S1 0.0249(7) 0.0298(7) 0.0206(6) 0.0017(5) 0.0065(5) -0.0045(5)
S2 0.0200(7) 0.0284(7) 0.0223(6) 0.0025(5) 0.0051(5) 0.0017(5)
O 0.0165(17) 0.0304(19) 0.0184(16) -0.0105(14) 0.0048(14) -0.0013(14)
O2 0.042(2) 0.048(2) 0.030(2) -0.0023(17) 0.0078(17) -0.0250(19)
O3 0.039(2) 0.041(2) 0.026(2) -0.0039(17) 0.0152(17) -0.0118(19)
O4 0.033(2) 0.039(2) 0.0290(19) 0.0025(16) 0.0082(16) 0.0063(17)
O5 0.032(2) 0.041(2) 0.0223(18) 0.0033(16) 0.0098(16) 0.0069(16)
O6 0.0177(19) 0.043(2) 0.030(2) 0.0011(17) 0.0009(15) 0.0017(16)
O7 0.041(2) 0.035(2) 0.032(2) 0.0043(16) 0.0072(16) 0.0082(17)
C1 0.024(3) 0.021(2) 0.017(2) -0.0018(18) 0.0027(18) -0.0036(19)
C2 0.023(3) 0.016(2) 0.021(2) -0.0001(17) 0.0073(19) 0.0016(18)
C3 0.021(3) 0.018(2) 0.023(2) 0.0028(18) 0.0020(19) 0.0005(19)
C4 0.028(3) 0.020(2) 0.018(2) -0.0002(18) 0.0010(19) 0.001(2)
C5 0.033(3) 0.019(2) 0.013(2) -0.0017(18) 0.0049(19) -0.001(2)
C6 0.021(3) 0.024(2) 0.018(2) 0.0038(19) 0.0061(18) 0.000(2)
C7 0.022(2) 0.018(2) 0.020(2) -0.0015(18) 0.0103(19) -0.0027(18)
C8 0.028(3) 0.018(2) 0.022(2) -0.0046(18) 0.012(2) -0.0019(19)
C9 0.028(3) 0.017(2) 0.031(3) 0.000(2) 0.016(2) 0.0005(19)
C10 0.018(2) 0.020(2) 0.023(2) -0.0011(18) 0.0046(18) -0.0023(18)
C11 0.020(2) 0.018(2) 0.021(2) -0.0022(18) 0.0075(18) -0.0052(18)
C12 0.017(2) 0.020(2) 0.027(2) -0.0007(19) 0.0118(19) -0.0028(19)
C13 0.021(3) 0.022(3) 0.021(2) 0.0010(19) 0.0041(19) -0.001(2)
C14 0.020(3) 0.027(3) 0.030(3) 0.000(2) 0.002(2) 0.002(2)
C15 0.029(3) 0.025(3) 0.032(3) -0.003(2) 0.009(2) 0.007(2)
C16 0.018(2) 0.019(2) 0.026(2) -0.0016(19) 0.0046(19) -0.0006(19)
C17 0.037(3) 0.037(3) 0.031(3) -0.005(2) 0.019(2) -0.006(3)
C18 0.024(3) 0.027(3) 0.026(3) 0.005(2) 0.007(2) 0.000(2)
C19 0.019(2) 0.022(3) 0.020(2) 0.0014(19) 0.0055(19) -0.0007(19)
C20 0.029(3) 0.022(3) 0.030(3) -0.006(2) 0.009(2) -0.002(2)
C21 0.025(3) 0.027(3) 0.049(3) -0.006(2) 0.014(2) -0.005(2)
C22 0.020(3) 0.020(2) 0.024(2) -0.0032(19) 0.0043(19) 0.0037(19)
C23 0.029(3) 0.028(3) 0.031(3) 0.007(2) 0.002(2) 0.001(2)
C24 0.044(4) 0.033(3) 0.025(3) 0.003(2) 0.003(2) 0.011(3)
C25 0.032(3) 0.042(3) 0.029(3) 0.007(2) 0.007(2) 0.009(3)
C26 0.024(3) 0.048(3) 0.029(3) 0.004(2) 0.003(2) -0.008(2)
F1 0.058(2) 0.0382(19) 0.061(2) -0.0122(17) 0.0273(19) -0.0092(17)
F2 0.0334(19) 0.068(2) 0.0336(18) 0.0012(16) 0.0182(15) 0.0059(16)
F3 0.058(3) 0.077(3) 0.056(2) 0.019(2) 0.013(2) 0.038(2)
F4 0.052(2) 0.042(2) 0.045(2) 0.0096(16) 0.0126(17) -0.0112(17)
F5 0.041(2) 0.084(3) 0.047(2) 0.0106(19) 0.0273(17) 0.0099(19)
F6 0.037(2) 0.094(3) 0.0380(19) 0.0091(19) -0.0046(15) -0.031(2)

loop_
_atom_type_symbol
_atom_type_description
_atom_type_scat_dispersion_real
_atom_type_scat_dispersion_imag
_atom_type_scat_source
C C 0.0033 0.0016 'International Tables Vol C Tables 4.2.6.8 and 6.1.1.4'
H H 0.0000 0.0000 'International Tables Vol C Tables 4.2.6.8 and 6.1.1.4'
O O 0.0106 0.0060 'International Tables Vol C Tables 4.2.6.8 and 6.1.1.4'
F F 0.0171 0.0103 'International Tables Vol C Tables 4.2.6.8 and 6.1.1.4'
P P 0.1023 0.0942 'International Tables Vol C Tables 4.2.6.8 and 6.1.1.4'
Cl Cl 0.1484 0.1585 'International Tables Vol C Tables 4.2.6.8 and 6.1.1.4'
Os Os -1.2165 7.6030 'International Tables Vol C Tables 4.2.6.8 and 6.1.1.4'
S S 0.1246 0.1234 'International Tables Vol C Tables 4.2.6.8 and 6.1.1.4'

loop_
_geom_angle_atom_site_label_1
_geom_angle_atom_site_label_2
_geom_angle_atom_site_label_3
_geom_angle
O Os P1 78.66(9)
O Os P2 78.72(9)
P1 Os P2 157.23(4)
O Os Cl 82.09(9)
P1 Os Cl 89.82(4)
P2 Os Cl 89.69(4)
O Os H1 160.3(17)
P1 Os H1 82.6(17)
P2 Os H1 120.2(17)
Cl Os H1 91.9(16)
O Os H2 155.7(17)
P1 Os H2 123.2(17)
P2 Os H2 79.5(17)
Cl Os H2 87.1(16)
H1 Os H2 41(2)
O Os H3 118.8(17)
P1 Os H3 93.2(17)
P2 Os H3 95.3(17)
Cl Os H3 159.1(17)
H1 Os H3 68(2)
H2 Os H3 74(2)
O Os H4 79.7(15)
P1 Os H4 85.0(19)
P2 Os H4 88.4(19)
Cl Os H4 161.7(15)
H1 Os H4 105(2)
H2 Os H4 110(2)
H3 Os H4 39.1(19)
C16 P1 C2 104.1(2)
C16 P1 C13 108.5(2)
C2 P1 C13 104.7(2)
C16 P1 Os 118.84(16)
C2 P1 Os 101.43(16)
C13 P1 Os 117.08(16)
C22 P2 C19 109.3(2)
C22 P2 C11 104.0(2)
C19 P2 C11 104.9(2)
C22 P2 Os 119.08(16)
C19 P2 Os 116.18(15)
C11 P2 Os 101.20(15)
O4 S1 O2 117.7(2)
O4 S1 O3 112.6(2)
O2 S1 O3 113.6(2)
O4 S1 C25 103.6(2)
O2 S1 C25 104.8(3)
O3 S1 C25 102.4(2)
O6 S2 O7 119.4(2)
O6 S2 O5 110.7(2)
O7 S2 O5 112.6(2)
O6 S2 C26 105.7(2)
O7 S2 C26 105.3(3)
O5 S2 C26 101.0(2)
C12 O C1 108.2(3)
C12 O Os 124.9(3)
C1 O Os 124.9(3)
S2 O5 H05 127.3
C2 C1 O 119.9(4)
C2 C1 C6 130.1(4)
O C1 C6 109.9(4)
C1 C2 C3 113.1(4)
C1 C2 P1 114.5(3)
C3 C2 P1 132.3(4)
C2 C3 C4 120.5(4)
C2 C3 H03 119.8
C4 C3 H03 119.8
C5 C4 C3 123.0(4)
C5 C4 H04 118.5
C3 C4 H04 118.5
C4 C5 C6 118.5(4)
C4 C5 H5 120.8
C6 C5 H5 120.8
C5 C6 C1 114.7(4)
C5 C6 C7 139.1(4)
C1 C6 C7 106.0(4)
C8 C7 C12 114.9(4)
C8 C7 C6 139.3(4)
C12 C7 C6 105.6(4)
C9 C8 C7 118.6(4)
C9 C8 H8 120.7
C7 C8 H8 120.7
C8 C9 C10 122.8(4)
C8 C9 H9 118.6
C10 C9 H9 118.6
C11 C10 C9 120.2(4)
C11 C10 H10 119.9
C9 C10 H10 119.9
C12 C11 C10 114.0(4)
C12 C11 P2 114.1(3)
C10 C11 P2 131.8(4)
C11 C12 O 120.4(4)
C11 C12 C7 129.4(4)
O C12 C7 110.1(4)
C15 C13 C14 111.4(4)
C15 C13 P1 113.1(3)
C14 C13 P1 113.6(3)
C15 C13 H13 106.0
C14 C13 H13 106.0
P1 C13 H13 106.0
C13 C14 H14A 109.5
C13 C14 H14B 109.5
H14A C14 H14B 109.5
C13 C14 H14C 109.5
H14A C14 H14C 109.5
H14B C14 H14C 109.5
C13 C15 H15A 109.5
C13 C15 H15B 109.5
H15A C15 H15B 109.5
C13 C15 H15C 109.5
H15A C15 H15C 109.5
H15B C15 H15C 109.5
C17 C16 C18 109.9(4)
C17 C16 P1 112.0(3)
C18 C16 P1 111.5(3)
C17 C16 H16 107.8
C18 C16 H16 107.8
P1 C16 H16 107.8
C16 C17 H17A 109.5
C16 C17 H17B 109.5
H17A C17 H17B 109.5
C16 C17 H17C 109.5
H17A C17 H17C 109.5
H17B C17 H17C 109.5
C16 C18 H18A 109.5
C16 C18 H18B 109.5
H18A C18 H18B 109.5
C16 C18 H18C 109.5
H18A C18 H18C 109.5
H18B C18 H18C 109.5
C21 C19 C20 112.3(4)
C21 C19 P2 114.0(3)
C20 C19 P2 113.1(3)
C21 C19 H19 105.5
C20 C19 H19 105.5
P2 C19 H19 105.5
C19 C20 H20A 109.5
C19 C20 H20B 109.5
H20A C20 H20B 109.5
C19 C20 H20C 109.5
H20A C20 H20C 109.5
H20B C20 H20C 109.5
C19 C21 H21A 109.5
C19 C21 H21B 109.5
H21A C21 H21B 109.5
C19 C21 H21C 109.5
H21A C21 H21C 109.5
H21B C21 H21C 109.5
C24 C22 C23 111.7(4)
C24 C22 P2 112.8(3)
C23 C22 P2 110.2(3)
C24 C22 H22 107.3
C23 C22 H22 107.3
P2 C22 H22 107.3
C22 C23 H23A 109.5
C22 C23 H23B 109.5
H23A C23 H23B 109.5
C22 C23 H23C 109.5
H23A C23 H23C 109.5
H23B C23 H23C 109.5
C22 C24 H24A 109.5
C22 C24 H24B 109.5
H24A C24 H24B 109.5
C22 C24 H24C 109.5
H24A C24 H24C 109.5
H24B C24 H24C 109.5
F1 C25 F2 108.3(4)
F1 C25 F3 108.4(5)
F2 C25 F3 106.6(5)
F1 C25 S1 112.3(4)
F2 C25 S1 110.2(4)
F3 C25 S1 110.7(4)
F6 C26 F4 109.1(5)
F6 C26 F5 108.7(5)
F4 C26 F5 108.2(4)
F6 C26 S2 109.8(4)
F4 C26 S2 111.2(4)
F5 C26 S2 109.9(4)

loop_
_geom_bond_atom_site_label_1
_geom_bond_atom_site_label_2
_geom_bond_distance
Os O 2.092(3)
Os P1 2.3996(12)
Os P2 2.4031(12)
Os Cl 2.4148(12)
Os H1 1.584(10)
Os H2 1.582(10)
Os H3 1.579(10)
Os H4 1.579(10)
P1 C16 1.834(5)
P1 C2 1.847(5)
P1 C13 1.847(5)
P2 C22 1.840(5)
P2 C19 1.842(5)
P2 C11 1.858(5)
S1 O4 1.426(4)
S1 O2 1.427(4)
S1 O3 1.479(4)
S1 C25 1.809(6)
S2 O6 1.419(3)
S2 O7 1.422(4)
S2 O5 1.493(3)
S2 C26 1.823(5)
O C12 1.377(5)
O C1 1.382(5)
O5 H05 0.9819
C1 C2 1.360(6)
C1 C6 1.395(6)
C2 C3 1.394(6)
C3 C4 1.401(6)
C3 H03 0.9500
C4 C5 1.385(7)
C4 H04 0.9500
C5 C6 1.395(6)
C5 H5 0.9500
C6 C7 1.476(7)
C7 C8 1.393(6)
C7 C12 1.399(6)
C8 C9 1.393(6)
C8 H8 0.9500
C9 C10 1.401(6)
C9 H9 0.9500
C10 C11 1.391(6)
C10 H10 0.9500
C11 C12 1.359(6)
C13 C15 1.523(6)
C13 C14 1.532(6)
C13 H13 1.0000
C14 H14A 0.9800
C14 H14B 0.9800
C14 H14C 0.9800
C15 H15A 0.9800
C15 H15B 0.9800
C15 H15C 0.9800
C16 C17 1.531(7)
C16 C18 1.534(6)
C16 H16 1.0000
C17 H17A 0.9800
C17 H17B 0.9800
C17 H17C 0.9800
C18 H18A 0.9800
C18 H18B 0.9800
C18 H18C 0.9800
C19 C21 1.517(6)
C19 C20 1.519(6)
C19 H19 1.0000
C20 H20A 0.9800
C20 H20B 0.9800
C20 H20C 0.9800
C21 H21A 0.9800
C21 H21B 0.9800
C21 H21C 0.9800
C22 C24 1.511(6)
C22 C23 1.537(7)
C22 H22 1.0000
C23 H23A 0.9800
C23 H23B 0.9800
C23 H23C 0.9800
C24 H24A 0.9800
C24 H24B 0.9800
C24 H24C 0.9800
C25 F1 1.320(7)
C25 F2 1.330(6)
C25 F3 1.336(6)
C26 F6 1.315(6)
C26 F4 1.324(6)
C26 F5 1.330(6)
